data_1519365
loop_
_publ_author_name
'Cui, Yu'
'Gu, Weikai'
'Wang, Yaorong'
'Zhao, Bei'
'Yao, Yingming'
'Shen, Qi'

_publ_section_title
;
 Synthesis and characterization of rare-earth metal complexes supported by
 a new pentadentate Schiff base and their application in heteroselective
 polymerization of rac-lactide
;
_journal_issue 6
_journal_name_full 'Catal. Sci. Technol.'
_journal_page_first 3302
_journal_paper_doi 10.1039/C5CY00322A
_journal_volume 5
_journal_year 2015
_chemical_formula_moiety 'C48 H68 N3 O3 Si2 Yb, C4H8O'
_chemical_formula_sum 'C52 H76 N3 O4 Si2 Yb'
_chemical_formula_weight 1036.38
_chemical_name_systematic 'complex 6'
_chemical_properties_physical 'Air-sensitive, Moisture-sensitive, Oxygen-sensitive'
_space_group_IT_number 14
_symmetry_cell_setting monoclinic
_symmetry_Int_Tables_number 14
_symmetry_space_group_name_Hall '-P 2yn'
_symmetry_space_group_name_H-M 'P 1 21/n 1'
_atom_sites_solution_hydrogens geom
_atom_sites_solution_primary direct
_atom_sites_solution_secondary difmap
_audit_creation_method SHELXL-97
_audit_update_record
;
2015-03-03 deposited with the CCDC.
2015-04-13 downloaded from the CCDC.
;
_cell_angle_alpha 90.00
_cell_angle_beta 98.17(2)
_cell_angle_gamma 90.00
_cell_formula_units_Z 4
_cell_length_a 17.715(10)
_cell_length_b 14.656(8)
_cell_length_c 20.41(2)
_cell_measurement_temperature 293(2)
_cell_measurement_theta_max 35.0
_cell_measurement_theta_min 2.0
_cell_volume 5245(7)
_computing_cell_refinement CrystalClear
_computing_data_collection CrystalClear
_computing_data_reduction CrystalStructure
_computing_publication_material 'CrystalStructure 3.8'
_computing_structure_refinement 'SHELXL-97 (Sheldrick, 1997)'
_computing_structure_solution 'SHELXS-97 (Sheldrick, 1990)'
_diffrn_ambient_temperature 293(2)
_diffrn_detector_area_resol_mean 14.63
_diffrn_measured_fraction_theta_full 0.996
_diffrn_measured_fraction_theta_max 0.996
_diffrn_measurement_device_type 'Rigaku Saturn'
_diffrn_measurement_method \w
_diffrn_radiation_monochromator graphite
_diffrn_radiation_source 'fine-focus sealed tube'
_diffrn_radiation_type MoK\a
_diffrn_radiation_wavelength 0.71075
_diffrn_reflns_av_R_equivalents 0.0588
_diffrn_reflns_av_sigmaI/netI 0.0747
_diffrn_reflns_limit_h_max 21
_diffrn_reflns_limit_h_min -18
_diffrn_reflns_limit_k_max 17
_diffrn_reflns_limit_k_min -15
_diffrn_reflns_limit_l_max 24
_diffrn_reflns_limit_l_min -19
_diffrn_reflns_number 25045
_diffrn_reflns_theta_full 25.50
_diffrn_reflns_theta_max 25.50
_diffrn_reflns_theta_min 2.02
_exptl_absorpt_coefficient_mu 1.872
_exptl_absorpt_correction_T_max 0.5214
_exptl_absorpt_correction_T_min 0.2561
_exptl_absorpt_correction_type multi-scan
_exptl_absorpt_process_details 'Jacobson, R. (1998) Private communication'
_exptl_crystal_colour yellow
_exptl_crystal_density_diffrn 1.312
_exptl_crystal_density_method 'not measured'
_exptl_crystal_description prism
_exptl_crystal_F_000 2156
_exptl_crystal_size_max 1.00
_exptl_crystal_size_mid 0.40
_exptl_crystal_size_min 0.40
_refine_diff_density_max 0.748
_refine_diff_density_min -1.164
_refine_diff_density_rms 0.152
_refine_ls_extinction_method none
_refine_ls_goodness_of_fit_ref 1.193
_refine_ls_hydrogen_treatment constr
_refine_ls_matrix_type full
_refine_ls_number_parameters 578
_refine_ls_number_reflns 9748
_refine_ls_number_restraints 0
_refine_ls_restrained_S_all 1.193
_refine_ls_R_factor_all 0.0745
_refine_ls_R_factor_gt 0.0595
_refine_ls_shift/su_max 0.002
_refine_ls_shift/su_mean 0.000
_refine_ls_structure_factor_coef Fsqd
_refine_ls_weighting_details 'calc w=1/[\s^2^(Fo^2^)+(0.0483P)^2^+4.6675P] where P=(Fo^2^+2Fc^2^)/3'
_refine_ls_weighting_scheme calc
_refine_ls_wR_factor_gt 0.1298
_refine_ls_wR_factor_ref 0.1364
_reflns_number_gt 8184
_reflns_number_total 9748
_reflns_threshold_expression >2sigma(I)
_cod_data_source_file c5cy00322a2.cif
_cod_data_source_block s140509d
_cod_depositor_comments 'Adding full bibliography for 1519361--1519366.cif.'
_cod_original_cell_volume 5247(7)
_cod_database_code 1519365
_audit_block_doi 10.5517/cc149j32

loop_
_symmetry_equiv_pos_as_xyz
'x, y, z'
'-x+1/2, y+1/2, -z+1/2'
'-x, -y, -z'
'x-1/2, -y-1/2, z-1/2'

loop_
_atom_site_label
_atom_site_type_symbol
_atom_site_fract_x
_atom_site_fract_y
_atom_site_fract_z
_atom_site_U_iso_or_equiv
_atom_site_adp_type
_atom_site_occupancy
_atom_site_symmetry_multiplicity
_atom_site_calc_flag
_atom_site_refinement_flags
Yb1 Yb 0.757130(14) 0.211714(18) 0.563555(13) 0.02571(10) Uani 1 1 d .
N1 N 0.7512(3) 0.1242(4) 0.6661(3) 0.0292(12) Uani 1 1 d .
N2 N 0.8403(3) 0.3386(4) 0.5990(2) 0.0311(12) Uani 1 1 d .
N3 N 0.7542(3) 0.0849(4) 0.5055(3) 0.0318(12) Uani 1 1 d .
O1 O 0.8879(2) 0.1780(3) 0.6446(2) 0.0333(10) Uani 1 1 d .
O2 O 0.6521(2) 0.2438(3) 0.5944(2) 0.0340(11) Uani 1 1 d .
O3 O 0.7422(2) 0.3082(3) 0.4840(2) 0.0312(10) Uani 1 1 d .
O4 O 0.7051(4) 0.0954(5) 0.8775(3) 0.078(2) Uani 1 1 d .
Si1 Si 0.67449(11) 0.01784(15) 0.48629(10) 0.0412(5) Uani 1 1 d .
Si2 Si 0.83499(12) 0.06347(16) 0.46989(11) 0.0452(5) Uani 1 1 d .
C1 C 0.8840(4) 0.0901(4) 0.6724(3) 0.0345(16) Uani 1 1 d .
C2 C 0.8127(4) 0.0619(5) 0.6831(3) 0.0334(15) Uani 1 1 d .
C3 C 0.8055(4) -0.0264(5) 0.7074(4) 0.0478(19) Uani 1 1 d .
H3 H 0.7576 -0.0487 0.7127 0.057 Uiso 1 1 calc R
C4 C 0.8694(5) -0.0805(6) 0.7235(4) 0.060(2) Uani 1 1 d .
H4 H 0.8647 -0.1382 0.7415 0.072 Uiso 1 1 calc R
C5 C 0.9407(5) -0.0488(6) 0.7129(5) 0.066(3) Uani 1 1 d .
H5 H 0.9836 -0.0852 0.7238 0.079 Uiso 1 1 calc R
C6 C 0.9476(4) 0.0369(5) 0.6861(4) 0.048(2) Uani 1 1 d .
H6 H 0.9948 0.0579 0.6775 0.058 Uiso 1 1 calc R
C7 C 0.9012(3) 0.2503(5) 0.6905(3) 0.0296(14) Uani 1 1 d .
C8 C 0.8772(3) 0.3343(5) 0.6658(3) 0.0305(14) Uani 1 1 d .
C9 C 0.8893(4) 0.4087(5) 0.7082(3) 0.0400(17) Uani 1 1 d .
H9 H 0.8731 0.4663 0.6931 0.048 Uiso 1 1 calc R
C10 C 0.9249(4) 0.3986(5) 0.7722(4) 0.0470(19) Uani 1 1 d .
H10 H 0.9325 0.4492 0.7999 0.056 Uiso 1 1 calc R
C11 C 0.9489(4) 0.3147(6) 0.7949(4) 0.051(2) Uani 1 1 d .
H11 H 0.9735 0.3085 0.8381 0.061 Uiso 1 1 calc R
C12 C 0.9373(4) 0.2389(6) 0.7549(4) 0.0443(19) Uani 1 1 d .
H12 H 0.9533 0.1815 0.7707 0.053 Uiso 1 1 calc R
C13 C 0.6059(4) 0.2302(4) 0.6383(3) 0.0312(15) Uani 1 1 d .
C14 C 0.5302(4) 0.2672(5) 0.6316(3) 0.0335(15) Uani 1 1 d .
C15 C 0.4847(4) 0.2483(5) 0.6790(3) 0.0386(17) Uani 1 1 d .
H15 H 0.4359 0.2730 0.6734 0.046 Uiso 1 1 calc R
C16 C 0.5067(4) 0.1944(5) 0.7353(3) 0.0345(16) Uani 1 1 d .
C17 C 0.5781(4) 0.1592(5) 0.7415(3) 0.0383(16) Uani 1 1 d .
H17 H 0.5951 0.1241 0.7786 0.046 Uiso 1 1 calc R
C18 C 0.6277(4) 0.1735(5) 0.6942(3) 0.0320(15) Uani 1 1 d .
C19 C 0.6984(4) 0.1255(5) 0.7033(3) 0.0366(16) Uani 1 1 d .
H19 H 0.7076 0.0901 0.7414 0.044 Uiso 1 1 calc R
C20 C 0.5017(4) 0.3273(5) 0.5708(4) 0.0410(17) Uani 1 1 d .
C21 C 0.5550(5) 0.4099(5) 0.5685(5) 0.061(2) Uani 1 1 d .
H21A H 0.6052 0.3890 0.5634 0.091 Uiso 1 1 calc R
H21B H 0.5573 0.4440 0.6088 0.091 Uiso 1 1 calc R
H21C H 0.5359 0.4482 0.5317 0.091 Uiso 1 1 calc R
C22 C 0.4986(4) 0.2711(6) 0.5081(4) 0.058(2) Uani 1 1 d .
H22A H 0.5487 0.2485 0.5042 0.087 Uiso 1 1 calc R
H22B H 0.4809 0.3085 0.4704 0.087 Uiso 1 1 calc R
H22C H 0.4644 0.2207 0.5099 0.087 Uiso 1 1 calc R
C23 C 0.4211(4) 0.3640(6) 0.5741(4) 0.063(3) Uani 1 1 d .
H23A H 0.4062 0.4041 0.5373 0.095 Uiso 1 1 calc R
H23B H 0.4207 0.3970 0.6147 0.095 Uiso 1 1 calc R
H23C H 0.3859 0.3140 0.5723 0.095 Uiso 1 1 calc R
C24 C 0.4502(4) 0.1735(5) 0.7830(4) 0.0436(18) Uani 1 1 d .
C25 C 0.3856(5) 0.1170(7) 0.7474(5) 0.073(3) Uani 1 1 d .
H25A H 0.4053 0.0603 0.7334 0.110 Uiso 1 1 calc R
H25B H 0.3614 0.1499 0.7094 0.110 Uiso 1 1 calc R
H25C H 0.3489 0.1049 0.7767 0.110 Uiso 1 1 calc R
C26 C 0.4178(5) 0.2618(6) 0.8071(5) 0.072(3) Uani 1 1 d .
H26A H 0.3815 0.2477 0.8364 0.108 Uiso 1 1 calc R
H26B H 0.3930 0.2957 0.7699 0.108 Uiso 1 1 calc R
H26C H 0.4584 0.2977 0.8303 0.108 Uiso 1 1 calc R
C27 C 0.4858(5) 0.1206(7) 0.8435(4) 0.074(3) Uani 1 1 d .
H27A H 0.5049 0.0634 0.8299 0.112 Uiso 1 1 calc R
H27B H 0.4481 0.1096 0.8720 0.112 Uiso 1 1 calc R
H27C H 0.5270 0.1553 0.8669 0.112 Uiso 1 1 calc R
C28 C 0.7681(3) 0.3834(4) 0.4601(3) 0.0265(13) Uani 1 1 d .
C29 C 0.7393(3) 0.4186(4) 0.3959(3) 0.0295(14) Uani 1 1 d .
C30 C 0.7694(4) 0.4992(5) 0.3769(3) 0.0382(17) Uani 1 1 d .
H30 H 0.7498 0.5218 0.3354 0.046 Uiso 1 1 calc R
C31 C 0.8273(4) 0.5508(5) 0.4145(3) 0.0367(16) Uani 1 1 d .
C32 C 0.8551(4) 0.5158(5) 0.4750(3) 0.0367(16) Uani 1 1 d .
H32 H 0.8938 0.5470 0.5014 0.044 Uiso 1 1 calc R
C33 C 0.8273(3) 0.4341(5) 0.4989(3) 0.0315(15) Uani 1 1 d .
C34 C 0.8580(4) 0.4079(5) 0.5654(3) 0.0334(15) Uani 1 1 d .
H34 H 0.8956 0.4461 0.5870 0.040 Uiso 1 1 calc R
C35 C 0.6749(4) 0.3682(5) 0.3519(3) 0.0366(16) Uani 1 1 d .
C36 C 0.6046(4) 0.3649(6) 0.3868(4) 0.053(2) Uani 1 1 d .
H36A H 0.5875 0.4259 0.3935 0.079 Uiso 1 1 calc R
H36B H 0.6170 0.3350 0.4288 0.079 Uiso 1 1 calc R
H36C H 0.5648 0.3317 0.3600 0.079 Uiso 1 1 calc R
C37 C 0.6992(5) 0.2705(6) 0.3376(4) 0.058(2) Uani 1 1 d .
H37A H 0.6581 0.2399 0.3106 0.087 Uiso 1 1 calc R
H37B H 0.7118 0.2381 0.3786 0.087 Uiso 1 1 calc R
H37C H 0.7430 0.2724 0.3148 0.087 Uiso 1 1 calc R
C38 C 0.6524(5) 0.4156(6) 0.2853(4) 0.061(2) Uani 1 1 d .
H38A H 0.6157 0.3789 0.2579 0.092 Uiso 1 1 calc R
H38B H 0.6968 0.4236 0.2639 0.092 Uiso 1 1 calc R
H38C H 0.6305 0.4741 0.2924 0.092 Uiso 1 1 calc R
C39 C 0.8557(4) 0.6411(5) 0.3877(4) 0.0446(18) Uani 1 1 d .
C40 C 0.8874(6) 0.6257(6) 0.3240(5) 0.086(3) Uani 1 1 d .
H40A H 0.8475 0.6049 0.2906 0.129 Uiso 1 1 calc R
H40B H 0.9270 0.5806 0.3309 0.129 Uiso 1 1 calc R
H40C H 0.9080 0.6819 0.3100 0.129 Uiso 1 1 calc R
C41 C 0.7904(6) 0.7073(6) 0.3735(6) 0.094(4) Uani 1 1 d .
H41A H 0.8083 0.7629 0.3562 0.141 Uiso 1 1 calc R
H41B H 0.7700 0.7200 0.4136 0.141 Uiso 1 1 calc R
H41C H 0.7513 0.6811 0.3416 0.141 Uiso 1 1 calc R
C42 C 0.9182(7) 0.6854(7) 0.4352(6) 0.111(5) Uani 1 1 d .
H42A H 0.9346 0.7403 0.4158 0.166 Uiso 1 1 calc R
H42B H 0.9604 0.6441 0.4442 0.166 Uiso 1 1 calc R
H42C H 0.8992 0.7000 0.4757 0.166 Uiso 1 1 calc R
C43 C 0.6179(5) 0.0079(7) 0.5572(4) 0.068(3) Uani 1 1 d .
H43A H 0.6478 -0.0231 0.5934 0.102 Uiso 1 1 calc R
H43B H 0.5721 -0.0262 0.5433 0.102 Uiso 1 1 calc R
H43C H 0.6049 0.0677 0.5711 0.102 Uiso 1 1 calc R
C44 C 0.6950(6) -0.1026(6) 0.4656(5) 0.080(3) Uani 1 1 d .
H44A H 0.7197 -0.1039 0.4267 0.121 Uiso 1 1 calc R
H44B H 0.6480 -0.1362 0.4575 0.121 Uiso 1 1 calc R
H44C H 0.7277 -0.1297 0.5019 0.121 Uiso 1 1 calc R
C45 C 0.6070(5) 0.0661(7) 0.4148(4) 0.073(3) Uani 1 1 d .
H45A H 0.5940 0.1277 0.4247 0.109 Uiso 1 1 calc R
H45B H 0.5615 0.0297 0.4078 0.109 Uiso 1 1 calc R
H45C H 0.6311 0.0654 0.3755 0.109 Uiso 1 1 calc R
C46 C 0.8902(5) -0.0385(7) 0.5082(5) 0.082(3) Uani 1 1 d .
H46A H 0.9004 -0.0307 0.5553 0.122 Uiso 1 1 calc R
H46B H 0.9375 -0.0434 0.4906 0.122 Uiso 1 1 calc R
H46C H 0.8607 -0.0929 0.4981 0.122 Uiso 1 1 calc R
C47 C 0.8176(6) 0.0429(7) 0.3786(4) 0.072(3) Uani 1 1 d .
H47A H 0.7862 0.0909 0.3575 0.108 Uiso 1 1 calc R
H47B H 0.7921 -0.0145 0.3699 0.108 Uiso 1 1 calc R
H47C H 0.8654 0.0418 0.3617 0.108 Uiso 1 1 calc R
C48 C 0.9008(4) 0.1647(6) 0.4845(4) 0.057(2) Uani 1 1 d .
H48A H 0.8730 0.2195 0.4712 0.086 Uiso 1 1 calc R
H48B H 0.9420 0.1578 0.4590 0.086 Uiso 1 1 calc R
H48C H 0.9208 0.1684 0.5306 0.086 Uiso 1 1 calc R
C49 C 0.7164(7) 0.1884(9) 0.8936(7) 0.106(4) Uani 1 1 d .
H49A H 0.7151 0.1982 0.9404 0.127 Uiso 1 1 calc R
H49B H 0.6769 0.2253 0.8686 0.127 Uiso 1 1 calc R
C50 C 0.7928(8) 0.2135(9) 0.8762(7) 0.114(5) Uani 1 1 d .
H50A H 0.8201 0.2525 0.9099 0.137 Uiso 1 1 calc R
H50B H 0.7877 0.2450 0.8340 0.137 Uiso 1 1 calc R
C51 C 0.8332(6) 0.1243(8) 0.8725(5) 0.087(3) Uani 1 1 d .
H51A H 0.8447 0.1132 0.8281 0.104 Uiso 1 1 calc R
H51B H 0.8804 0.1231 0.9031 0.104 Uiso 1 1 calc R
C52 C 0.7782(5) 0.0554(8) 0.8913(5) 0.086(3) Uani 1 1 d .
H52A H 0.7805 0.0000 0.8657 0.103 Uiso 1 1 calc R
H52B H 0.7898 0.0405 0.9379 0.103 Uiso 1 1 calc R

loop_
_atom_site_aniso_label
_atom_site_aniso_U_11
_atom_site_aniso_U_22
_atom_site_aniso_U_33
_atom_site_aniso_U_23
_atom_site_aniso_U_13
_atom_site_aniso_U_12
Yb1 0.02578(15) 0.02501(16) 0.02576(15) 0.00135(12) 0.00160(10) -0.00018(12)
N1 0.031(3) 0.025(3) 0.031(3) 0.003(2) -0.001(2) 0.006(2)
N2 0.032(3) 0.036(3) 0.023(3) 0.007(2) -0.004(2) -0.004(3)
N3 0.040(3) 0.023(3) 0.033(3) -0.005(2) 0.008(2) -0.002(2)
O1 0.039(2) 0.028(2) 0.032(3) 0.000(2) -0.0005(19) 0.000(2)
O2 0.027(2) 0.040(3) 0.037(3) 0.011(2) 0.0087(19) 0.011(2)
O3 0.035(2) 0.026(2) 0.032(2) 0.007(2) 0.0012(19) -0.005(2)
O4 0.067(4) 0.090(5) 0.074(5) 0.010(4) -0.002(3) -0.021(4)
Si1 0.0458(11) 0.0352(12) 0.0433(12) -0.0085(10) 0.0088(9) -0.0084(10)
Si2 0.0446(11) 0.0428(13) 0.0508(13) -0.0093(11) 0.0157(9) 0.0006(10)
C1 0.041(4) 0.022(3) 0.037(4) -0.003(3) -0.005(3) 0.010(3)
C2 0.041(4) 0.027(4) 0.031(4) 0.002(3) 0.002(3) 0.010(3)
C3 0.053(5) 0.039(4) 0.050(5) 0.009(4) 0.004(4) 0.003(4)
C4 0.067(6) 0.039(5) 0.071(6) 0.017(4) -0.001(4) 0.021(4)
C5 0.066(6) 0.051(6) 0.075(6) 0.009(5) -0.010(5) 0.035(5)
C6 0.031(4) 0.044(5) 0.066(5) 0.006(4) -0.001(3) 0.011(4)
C7 0.027(3) 0.026(3) 0.034(4) -0.005(3) 0.002(3) 0.002(3)
C8 0.029(3) 0.030(4) 0.032(4) 0.001(3) 0.000(3) -0.003(3)
C9 0.049(4) 0.035(4) 0.034(4) -0.005(3) -0.001(3) 0.001(3)
C10 0.058(5) 0.043(5) 0.035(4) -0.007(4) -0.010(3) -0.013(4)
C11 0.060(5) 0.061(5) 0.027(4) 0.011(4) -0.014(3) -0.010(4)
C12 0.045(4) 0.046(5) 0.038(4) 0.008(4) -0.011(3) -0.001(4)
C13 0.033(3) 0.026(4) 0.034(4) 0.001(3) 0.005(3) 0.003(3)
C14 0.032(3) 0.031(4) 0.039(4) 0.000(3) 0.008(3) 0.010(3)
C15 0.036(4) 0.039(4) 0.042(4) 0.001(3) 0.008(3) 0.008(3)
C16 0.039(4) 0.029(4) 0.037(4) 0.003(3) 0.010(3) -0.007(3)
C17 0.056(4) 0.032(4) 0.027(3) 0.006(3) 0.007(3) -0.004(3)
C18 0.039(4) 0.028(3) 0.030(4) 0.003(3) 0.006(3) -0.002(3)
C19 0.044(4) 0.034(4) 0.029(3) 0.004(3) -0.002(3) -0.001(3)
C20 0.033(3) 0.044(4) 0.047(4) 0.012(4) 0.008(3) 0.012(3)
C21 0.062(5) 0.046(5) 0.075(6) 0.032(5) 0.010(4) 0.014(4)
C22 0.043(4) 0.093(7) 0.036(4) 0.007(5) 0.001(3) 0.017(5)
C23 0.045(4) 0.080(7) 0.067(6) 0.036(5) 0.014(4) 0.034(5)
C24 0.049(4) 0.042(4) 0.044(4) 0.008(4) 0.019(3) 0.000(4)
C25 0.074(6) 0.079(7) 0.072(7) 0.005(6) 0.029(5) -0.020(6)
C26 0.086(7) 0.066(6) 0.076(7) -0.005(5) 0.046(6) -0.003(6)
C27 0.065(5) 0.115(9) 0.049(5) 0.034(6) 0.026(4) 0.008(6)
C28 0.025(3) 0.023(3) 0.031(3) 0.001(3) 0.005(2) -0.005(3)
C29 0.036(3) 0.029(4) 0.025(3) 0.005(3) 0.007(3) 0.006(3)
C30 0.039(4) 0.040(4) 0.035(4) 0.015(3) 0.006(3) 0.004(3)
C31 0.047(4) 0.027(4) 0.039(4) 0.005(3) 0.014(3) -0.006(3)
C32 0.039(4) 0.029(4) 0.041(4) 0.005(3) 0.003(3) -0.006(3)
C33 0.033(3) 0.029(4) 0.031(4) 0.004(3) 0.000(3) -0.001(3)
C34 0.037(3) 0.033(4) 0.027(3) -0.002(3) -0.005(3) -0.008(3)
C35 0.036(3) 0.049(4) 0.023(3) 0.011(3) -0.002(3) 0.000(3)
C36 0.040(4) 0.069(6) 0.045(5) 0.005(4) -0.008(3) -0.007(4)
C37 0.061(5) 0.065(6) 0.046(5) -0.015(4) -0.003(4) -0.012(5)
C38 0.067(5) 0.079(7) 0.032(4) 0.019(4) -0.015(4) -0.014(5)
C39 0.059(5) 0.033(4) 0.045(4) 0.012(4) 0.016(4) -0.008(4)
C40 0.125(9) 0.054(6) 0.094(8) 0.010(6) 0.068(7) -0.010(6)
C41 0.093(8) 0.044(6) 0.154(12) 0.031(7) 0.048(8) 0.013(5)
C42 0.148(11) 0.063(7) 0.110(10) 0.031(7) -0.022(8) -0.059(7)
C43 0.058(5) 0.085(7) 0.066(6) -0.016(5) 0.025(4) -0.031(5)
C44 0.094(7) 0.038(5) 0.117(9) -0.021(6) 0.042(6) -0.006(5)
C45 0.066(6) 0.076(7) 0.067(6) 0.002(5) -0.020(5) -0.021(5)
C46 0.068(6) 0.068(7) 0.110(9) -0.007(6) 0.018(6) 0.017(5)
C47 0.094(7) 0.071(7) 0.058(6) -0.030(5) 0.037(5) -0.013(6)
C48 0.048(4) 0.059(6) 0.069(6) -0.014(5) 0.020(4) -0.008(4)
C49 0.107(10) 0.115(11) 0.097(10) -0.024(8) 0.019(8) -0.024(9)
C50 0.124(11) 0.086(10) 0.138(13) -0.026(9) 0.041(9) -0.045(9)
C51 0.075(7) 0.108(10) 0.073(7) -0.003(7) -0.004(5) -0.039(7)
C52 0.057(6) 0.117(10) 0.080(7) 0.019(7) -0.001(5) -0.018(6)

loop_
_atom_type_symbol
_atom_type_description
_atom_type_scat_dispersion_real
_atom_type_scat_dispersion_imag
_atom_type_scat_source
C C 0.0033 0.0016 'International Tables Vol C Tables 4.2.6.8 and 6.1.1.4'
H H 0.0000 0.0000 'International Tables Vol C Tables 4.2.6.8 and 6.1.1.4'
O O 0.0106 0.0060 'International Tables Vol C Tables 4.2.6.8 and 6.1.1.4'
N N 0.0061 0.0033 'International Tables Vol C Tables 4.2.6.8 and 6.1.1.4'
Si Si 0.0817 0.0704 'International Tables Vol C Tables 4.2.6.8 and 6.1.1.4'
Yb Yb -0.3850 5.5486 'International Tables Vol C Tables 4.2.6.8 and 6.1.1.4'

loop_
_geom_angle_atom_site_label_1
_geom_angle_atom_site_label_2
_geom_angle_atom_site_label_3
_geom_angle
O2 Yb1 O3 93.47(17)
O2 Yb1 N3 113.34(19)
O3 Yb1 N3 99.10(19)
O2 Yb1 N2 105.43(19)
O3 Yb1 N2 73.95(17)
N3 Yb1 N2 141.01(19)
O2 Yb1 N1 73.47(17)
O3 Yb1 N1 165.96(16)
N3 Yb1 N1 91.01(19)
N2 Yb1 N1 104.07(17)
O2 Yb1 O1 125.31(16)
O3 Yb1 O1 126.12(15)
N3 Yb1 O1 97.36(17)
N2 Yb1 O1 61.54(16)
N1 Yb1 O1 61.38(15)
O2 Yb1 Si2 140.99(14)
O3 Yb1 Si2 90.69(14)
N3 Yb1 Si2 28.05(14)
N2 Yb1 Si2 112.97(14)
N1 Yb1 Si2 102.69(14)
O1 Yb1 Si2 80.91(11)
O2 Yb1 Si1 89.14(14)
O3 Yb1 Si1 101.38(13)
N3 Yb1 Si1 24.20(14)
N2 Yb1 Si1 164.81(13)
N1 Yb1 Si1 83.93(14)
O1 Yb1 Si1 113.52(11)
Si2 Yb1 Si1 52.10(6)
C19 N1 C2 117.4(6)
C19 N1 Yb1 127.9(4)
C2 N1 Yb1 114.5(4)
C34 N2 C8 115.4(5)
C34 N2 Yb1 129.1(4)
C8 N2 Yb1 115.4(4)
Si1 N3 Si2 120.3(3)
Si1 N3 Yb1 124.1(3)
Si2 N3 Yb1 115.0(3)
C7 O1 C1 115.4(5)
C7 O1 Yb1 108.5(3)
C1 O1 Yb1 109.1(4)
C13 O2 Yb1 146.7(4)
C28 O3 Yb1 145.4(4)
C49 O4 C52 105.0(9)
N3 Si1 C44 114.4(4)
N3 Si1 C43 112.3(3)
C44 Si1 C43 104.1(4)
N3 Si1 C45 111.8(3)
C44 Si1 C45 107.6(5)
C43 Si1 C45 106.0(4)
N3 Si1 Yb1 31.67(18)
C44 Si1 Yb1 142.7(3)
C43 Si1 Yb1 87.2(3)
C45 Si1 Yb1 103.0(3)
N3 Si2 C47 114.8(4)
N3 Si2 C48 108.8(3)
C47 Si2 C48 107.2(4)
N3 Si2 C46 112.4(4)
C47 Si2 C46 106.7(5)
C48 Si2 C46 106.5(4)
N3 Si2 Yb1 36.92(18)
C47 Si2 Yb1 131.0(3)
C48 Si2 Yb1 72.1(2)
C46 Si2 Yb1 120.7(3)
C6 C1 C2 123.1(7)
C6 C1 O1 121.0(7)
C2 C1 O1 115.9(6)
C1 C2 C3 117.9(6)
C1 C2 N1 117.1(6)
C3 C2 N1 125.0(6)
C4 C3 C2 120.1(8)
C4 C3 H3 119.9
C2 C3 H3 119.9
C3 C4 C5 120.1(8)
C3 C4 H4 120.0
C5 C4 H4 120.0
C6 C5 C4 120.0(7)
C6 C5 H5 120.0
C4 C5 H5 120.0
C1 C6 C5 118.8(8)
C1 C6 H6 120.6
C5 C6 H6 120.6
C8 C7 C12 122.1(6)
C8 C7 O1 114.5(6)
C12 C7 O1 123.4(6)
C7 C8 C9 117.5(6)
C7 C8 N2 117.8(6)
C9 C8 N2 124.7(6)
C10 C9 C8 121.1(7)
C10 C9 H9 119.4
C8 C9 H9 119.4
C11 C10 C9 120.0(7)
C11 C10 H10 120.0
C9 C10 H10 120.0
C10 C11 C12 120.9(7)
C10 C11 H11 119.5
C12 C11 H11 119.5
C11 C12 C7 118.3(7)
C11 C12 H12 120.8
C7 C12 H12 120.8
O2 C13 C18 120.9(6)
O2 C13 C14 122.9(6)
C18 C13 C14 116.2(6)
C15 C14 C13 119.4(6)
C15 C14 C20 121.6(6)
C13 C14 C20 119.0(6)
C14 C15 C16 124.7(7)
C14 C15 H15 117.7
C16 C15 H15 117.7
C17 C16 C15 115.9(6)
C17 C16 C24 123.6(6)
C15 C16 C24 120.4(6)
C16 C17 C18 123.0(6)
C16 C17 H17 118.5
C18 C17 H17 118.5
C17 C18 C13 120.8(6)
C17 C18 C19 117.4(6)
C13 C18 C19 121.8(6)
N1 C19 C18 129.1(6)
N1 C19 H19 115.5
C18 C19 H19 115.5
C22 C20 C23 107.7(6)
C22 C20 C21 110.5(7)
C23 C20 C21 107.7(7)
C22 C20 C14 109.7(6)
C23 C20 C14 111.3(6)
C21 C20 C14 109.9(6)
C20 C21 H21A 109.5
C20 C21 H21B 109.5
H21A C21 H21B 109.5
C20 C21 H21C 109.5
H21A C21 H21C 109.5
H21B C21 H21C 109.5
C20 C22 H22A 109.5
C20 C22 H22B 109.5
H22A C22 H22B 109.5
C20 C22 H22C 109.5
H22A C22 H22C 109.5
H22B C22 H22C 109.5
C20 C23 H23A 109.5
C20 C23 H23B 109.5
H23A C23 H23B 109.5
C20 C23 H23C 109.5
H23A C23 H23C 109.5
H23B C23 H23C 109.5
C25 C24 C27 108.1(7)
C25 C24 C16 108.9(6)
C27 C24 C16 112.8(6)
C25 C24 C26 109.0(7)
C27 C24 C26 107.7(7)
C16 C24 C26 110.4(6)
C24 C25 H25A 109.5
C24 C25 H25B 109.5
H25A C25 H25B 109.5
C24 C25 H25C 109.5
H25A C25 H25C 109.5
H25B C25 H25C 109.5
C24 C26 H26A 109.5
C24 C26 H26B 109.5
H26A C26 H26B 109.5
C24 C26 H26C 109.5
H26A C26 H26C 109.5
H26B C26 H26C 109.5
C24 C27 H27A 109.5
C24 C27 H27B 109.5
H27A C27 H27B 109.5
C24 C27 H27C 109.5
H27A C27 H27C 109.5
H27B C27 H27C 109.5
O3 C28 C33 119.8(6)
O3 C28 C29 122.9(5)
C33 C28 C29 117.3(6)
C30 C29 C28 117.7(6)
C30 C29 C35 122.3(6)
C28 C29 C35 120.0(5)
C29 C30 C31 126.1(6)
C29 C30 H30 117.0
C31 C30 H30 117.0
C32 C31 C30 115.6(6)
C32 C31 C39 123.4(6)
C30 C31 C39 121.0(6)
C31 C32 C33 122.3(6)
C31 C32 H32 118.8
C33 C32 H32 118.8
C32 C33 C28 121.0(6)
C32 C33 C34 116.6(6)
C28 C33 C34 122.3(6)
N2 C34 C33 128.5(6)
N2 C34 H34 115.8
C33 C34 H34 115.8
C36 C35 C38 107.6(6)
C36 C35 C37 109.3(6)
C38 C35 C37 107.5(6)
C36 C35 C29 109.4(6)
C38 C35 C29 112.3(6)
C37 C35 C29 110.7(6)
C35 C36 H36A 109.5
C35 C36 H36B 109.5
H36A C36 H36B 109.5
C35 C36 H36C 109.5
H36A C36 H36C 109.5
H36B C36 H36C 109.5
C35 C37 H37A 109.5
C35 C37 H37B 109.5
H37A C37 H37B 109.5
C35 C37 H37C 109.5
H37A C37 H37C 109.5
H37B C37 H37C 109.5
C35 C38 H38A 109.5
C35 C38 H38B 109.5
H38A C38 H38B 109.5
C35 C38 H38C 109.5
H38A C38 H38C 109.5
H38B C38 H38C 109.5
C40 C39 C41 107.6(8)
C40 C39 C42 106.8(8)
C41 C39 C42 108.6(9)
C40 C39 C31 111.0(7)
C41 C39 C31 109.9(6)
C42 C39 C31 112.7(7)
C39 C40 H40A 109.5
C39 C40 H40B 109.5
H40A C40 H40B 109.5
C39 C40 H40C 109.5
H40A C40 H40C 109.5
H40B C40 H40C 109.5
C39 C41 H41A 109.5
C39 C41 H41B 109.5
H41A C41 H41B 109.5
C39 C41 H41C 109.5
H41A C41 H41C 109.5
H41B C41 H41C 109.5
C39 C42 H42A 109.5
C39 C42 H42B 109.5
H42A C42 H42B 109.5
C39 C42 H42C 109.5
H42A C42 H42C 109.5
H42B C42 H42C 109.5
Si1 C43 H43A 109.5
Si1 C43 H43B 109.5
H43A C43 H43B 109.5
Si1 C43 H43C 109.5
H43A C43 H43C 109.5
H43B C43 H43C 109.5
Si1 C44 H44A 109.5
Si1 C44 H44B 109.5
H44A C44 H44B 109.5
Si1 C44 H44C 109.5
H44A C44 H44C 109.5
H44B C44 H44C 109.5
Si1 C45 H45A 109.5
Si1 C45 H45B 109.5
H45A C45 H45B 109.5
Si1 C45 H45C 109.5
H45A C45 H45C 109.5
H45B C45 H45C 109.5
Si2 C46 H46A 109.5
Si2 C46 H46B 109.5
H46A C46 H46B 109.5
Si2 C46 H46C 109.5
H46A C46 H46C 109.5
H46B C46 H46C 109.5
Si2 C47 H47A 109.5
Si2 C47 H47B 109.5
H47A C47 H47B 109.5
Si2 C47 H47C 109.5
H47A C47 H47C 109.5
H47B C47 H47C 109.5
Si2 C48 H48A 109.5
Si2 C48 H48B 109.5
H48A C48 H48B 109.5
Si2 C48 H48C 109.5
H48A C48 H48C 109.5
H48B C48 H48C 109.5
O4 C49 C50 106.7(10)
O4 C49 H49A 110.4
C50 C49 H49A 110.4
O4 C49 H49B 110.4
C50 C49 H49B 110.4
H49A C49 H49B 108.6
C49 C50 C51 104.7(10)
C49 C50 H50A 110.8
C51 C50 H50A 110.8
C49 C50 H50B 110.8
C51 C50 H50B 110.8
H50A C50 H50B 108.9
C52 C51 C50 104.0(9)
C52 C51 H51A 111.0
C50 C51 H51A 111.0
C52 C51 H51B 111.0
C50 C51 H51B 111.0
H51A C51 H51B 109.0
O4 C52 C51 106.4(9)
O4 C52 H52A 110.4
C51 C52 H52A 110.4
O4 C52 H52B 110.4
C51 C52 H52B 110.4
H52A C52 H52B 108.6

loop_
_geom_bond_atom_site_label_1
_geom_bond_atom_site_label_2
_geom_bond_distance
Yb1 O2 2.101(4)
Yb1 O3 2.141(4)
Yb1 N3 2.202(5)
Yb1 N2 2.419(5)
Yb1 N1 2.471(5)
Yb1 O1 2.694(4)
Yb1 Si2 3.321(3)
Yb1 Si1 3.471(2)
N1 C19 1.286(8)
N1 C2 1.427(8)
N2 C34 1.289(8)
N2 C8 1.428(7)
N3 Si1 1.719(6)
N3 Si2 1.724(5)
O1 C7 1.412(8)
O1 C1 1.414(8)
O2 C13 1.311(7)
O3 C28 1.315(7)
O4 C49 1.410(13)
O4 C52 1.412(11)
Si1 C44 1.862(9)
Si1 C43 1.880(8)
Si1 C45 1.888(9)
Si2 C47 1.869(9)
Si2 C48 1.884(8)
Si2 C46 1.893(10)
C1 C6 1.366(9)
C1 C2 1.375(9)
C2 C3 1.397(9)
C3 C4 1.384(10)
C3 H3 0.9300
C4 C5 1.391(12)
C4 H4 0.9300
C5 C6 1.383(11)
C5 H5 0.9300
C6 H6 0.9300
C7 C8 1.375(9)
C7 C12 1.388(9)
C8 C9 1.390(9)
C9 C10 1.375(9)
C9 H9 0.9300
C10 C11 1.361(10)
C10 H10 0.9300
C11 C12 1.377(10)
C11 H11 0.9300
C12 H12 0.9300
C13 C18 1.421(9)
C13 C14 1.436(8)
C14 C15 1.372(9)
C14 C20 1.548(9)
C15 C16 1.404(9)
C15 H15 0.9300
C16 C17 1.355(9)
C16 C24 1.523(9)
C17 C18 1.411(9)
C17 H17 0.9300
C18 C19 1.425(9)
C19 H19 0.9300
C20 C22 1.517(11)
C20 C23 1.537(9)
C20 C21 1.540(10)
C21 H21A 0.9600
C21 H21B 0.9600
C21 H21C 0.9600
C22 H22A 0.9600
C22 H22B 0.9600
C22 H22C 0.9600
C23 H23A 0.9600
C23 H23B 0.9600
C23 H23C 0.9600
C24 C25 1.513(11)
C24 C27 1.518(10)
C24 C26 1.526(11)
C25 H25A 0.9600
C25 H25B 0.9600
C25 H25C 0.9600
C26 H26A 0.9600
C26 H26B 0.9600
C26 H26C 0.9600
C27 H27A 0.9600
C27 H27B 0.9600
C27 H27C 0.9600
C28 C33 1.429(8)
C28 C29 1.433(8)
C29 C30 1.374(9)
C29 C35 1.537(9)
C30 C31 1.410(9)
C30 H30 0.9300
C31 C32 1.362(9)
C31 C39 1.545(9)
C32 C33 1.409(9)
C32 H32 0.9300
C33 C34 1.442(8)
C34 H34 0.9300
C35 C36 1.520(9)
C35 C38 1.528(9)
C35 C37 1.535(11)
C36 H36A 0.9600
C36 H36B 0.9600
C36 H36C 0.9600
C37 H37A 0.9600
C37 H37B 0.9600
C37 H37C 0.9600
C38 H38A 0.9600
C38 H38B 0.9600
C38 H38C 0.9600
C39 C40 1.505(11)
C39 C41 1.505(12)
C39 C42 1.510(12)
C40 H40A 0.9600
C40 H40B 0.9600
C40 H40C 0.9600
C41 H41A 0.9600
C41 H41B 0.9600
C41 H41C 0.9600
C42 H42A 0.9600
C42 H42B 0.9600
C42 H42C 0.9600
C43 H43A 0.9600
C43 H43B 0.9600
C43 H43C 0.9600
C44 H44A 0.9600
C44 H44B 0.9600
C44 H44C 0.9600
C45 H45A 0.9600
C45 H45B 0.9600
C45 H45C 0.9600
C46 H46A 0.9600
C46 H46B 0.9600
C46 H46C 0.9600
C47 H47A 0.9600
C47 H47B 0.9600
C47 H47C 0.9600
C48 H48A 0.9600
C48 H48B 0.9600
C48 H48C 0.9600
C49 C50 1.492(15)
C49 H49A 0.9700
C49 H49B 0.9700
C50 C51 1.498(15)
C50 H50A 0.9700
C50 H50B 0.9700
C51 C52 1.491(13)
C51 H51A 0.9700
C51 H51B 0.9700
C52 H52A 0.9700
C52 H52B 0.9700

loop_
_geom_torsion_atom_site_label_1
_geom_torsion_atom_site_label_2
_geom_torsion_atom_site_label_3
_geom_torsion_atom_site_label_4
_geom_torsion
O2 Yb1 N1 C19 -2.7(5)
O3 Yb1 N1 C19 19.4(10)
N3 Yb1 N1 C19 -116.8(6)
N2 Yb1 N1 C19 99.5(6)
O1 Yb1 N1 C19 145.3(6)
Si2 Yb1 N1 C19 -142.6(5)
Si1 Yb1 N1 C19 -93.6(6)
O2 Yb1 N1 C2 173.8(5)
O3 Yb1 N1 C2 -164.0(6)
N3 Yb1 N1 C2 59.8(4)
N2 Yb1 N1 C2 -83.9(4)
O1 Yb1 N1 C2 -38.1(4)
Si2 Yb1 N1 C2 34.0(4)
Si1 Yb1 N1 C2 82.9(4)
O2 Yb1 N2 C34 -98.4(6)
O3 Yb1 N2 C34 -9.2(5)
N3 Yb1 N2 C34 75.5(6)
N1 Yb1 N2 C34 -174.8(5)
O1 Yb1 N2 C34 139.5(6)
Si2 Yb1 N2 C34 74.6(6)
Si1 Yb1 N2 C34 64.8(8)
O2 Yb1 N2 C8 84.4(4)
O3 Yb1 N2 C8 173.6(5)
N3 Yb1 N2 C8 -101.8(5)
N1 Yb1 N2 C8 8.0(5)
O1 Yb1 N2 C8 -37.8(4)
Si2 Yb1 N2 C8 -102.6(4)
Si1 Yb1 N2 C8 -112.5(5)
O2 Yb1 N3 Si1 0.3(4)
O3 Yb1 N3 Si1 -97.5(3)
N2 Yb1 N3 Si1 -173.2(3)
N1 Yb1 N3 Si1 72.7(3)
O1 Yb1 N3 Si1 134.0(3)
Si2 Yb1 N3 Si1 -171.6(6)
O2 Yb1 N3 Si2 171.9(3)
O3 Yb1 N3 Si2 74.1(3)
N2 Yb1 N3 Si2 -1.6(5)
N1 Yb1 N3 Si2 -115.7(3)
O1 Yb1 N3 Si2 -54.5(3)
Si1 Yb1 N3 Si2 171.6(6)
O2 Yb1 O1 C7 -51.7(4)
O3 Yb1 O1 C7 75.8(4)
N3 Yb1 O1 C7 -177.2(4)
N2 Yb1 O1 C7 37.5(4)
N1 Yb1 O1 C7 -90.1(4)
Si2 Yb1 O1 C7 160.0(4)
Si1 Yb1 O1 C7 -158.5(3)
O2 Yb1 O1 C1 74.8(4)
O3 Yb1 O1 C1 -157.7(4)
N3 Yb1 O1 C1 -50.7(4)
N2 Yb1 O1 C1 164.0(4)
N1 Yb1 O1 C1 36.4(4)
Si2 Yb1 O1 C1 -73.5(4)
Si1 Yb1 O1 C1 -32.0(4)
O3 Yb1 O2 C13 -175.5(8)
N3 Yb1 O2 C13 83.1(8)
N2 Yb1 O2 C13 -101.2(8)
N1 Yb1 O2 C13 -0.7(8)
O1 Yb1 O2 C13 -35.4(9)
Si2 Yb1 O2 C13 89.1(8)
Si1 Yb1 O2 C13 83.2(8)
O2 Yb1 O3 C28 115.6(7)
N3 Yb1 O3 C28 -130.1(7)
N2 Yb1 O3 C28 10.5(7)
N1 Yb1 O3 C28 94.3(9)
O1 Yb1 O3 C28 -24.0(8)
Si2 Yb1 O3 C28 -103.2(7)
Si1 Yb1 O3 C28 -154.6(7)
Si2 N3 Si1 C44 30.6(6)
Yb1 N3 Si1 C44 -158.2(4)
Si2 N3 Si1 C43 149.0(4)
Yb1 N3 Si1 C43 -39.9(5)
Si2 N3 Si1 C45 -92.0(5)
Yb1 N3 Si1 C45 79.2(5)
Si2 N3 Si1 Yb1 -171.2(6)
O2 Yb1 Si1 N3 -179.7(4)
O3 Yb1 Si1 N3 86.9(4)
N2 Yb1 Si1 N3 16.5(6)
N1 Yb1 Si1 N3 -106.3(4)
O1 Yb1 Si1 N3 -51.1(4)
Si2 Yb1 Si1 N3 5.0(3)
O2 Yb1 Si1 C44 -145.8(6)
O3 Yb1 Si1 C44 120.8(6)
N3 Yb1 Si1 C44 33.9(6)
N2 Yb1 Si1 C44 50.4(8)
N1 Yb1 Si1 C44 -72.3(6)
O1 Yb1 Si1 C44 -17.2(6)
Si2 Yb1 Si1 C44 38.9(6)
O2 Yb1 Si1 C43 -36.2(3)
O3 Yb1 Si1 C43 -129.5(3)
N3 Yb1 Si1 C43 143.6(5)
N2 Yb1 Si1 C43 160.1(6)
N1 Yb1 Si1 C43 37.3(3)
O1 Yb1 Si1 C43 92.4(3)
Si2 Yb1 Si1 C43 148.6(3)
O2 Yb1 Si1 C45 69.6(3)
O3 Yb1 Si1 C45 -23.7(3)
N3 Yb1 Si1 C45 -110.6(5)
N2 Yb1 Si1 C45 -94.1(6)
N1 Yb1 Si1 C45 143.1(3)
O1 Yb1 Si1 C45 -161.8(3)
Si2 Yb1 Si1 C45 -105.6(3)
Si1 N3 Si2 C47 45.9(5)
Yb1 N3 Si2 C47 -126.0(4)
Si1 N3 Si2 C48 166.0(4)
Yb1 N3 Si2 C48 -5.9(4)
Si1 N3 Si2 C46 -76.3(5)
Yb1 N3 Si2 C46 111.8(4)
Si1 N3 Si2 Yb1 171.9(6)
O2 Yb1 Si2 N3 -11.9(4)
O3 Yb1 Si2 N3 -108.3(3)
N2 Yb1 Si2 N3 178.9(3)
N1 Yb1 Si2 N3 67.4(3)
O1 Yb1 Si2 N3 125.2(3)
Si1 Yb1 Si2 N3 -4.4(3)
O2 Yb1 Si2 C47 64.8(4)
O3 Yb1 Si2 C47 -31.6(4)
N3 Yb1 Si2 C47 76.7(5)
N2 Yb1 Si2 C47 -104.5(4)
N1 Yb1 Si2 C47 144.1(4)
O1 Yb1 Si2 C47 -158.2(4)
Si1 Yb1 Si2 C47 72.3(4)
O2 Yb1 Si2 C48 162.2(4)
O3 Yb1 Si2 C48 65.8(3)
N3 Yb1 Si2 C48 174.1(4)
N2 Yb1 Si2 C48 -7.0(3)
N1 Yb1 Si2 C48 -118.5(3)
O1 Yb1 Si2 C48 -60.7(3)
Si1 Yb1 Si2 C48 169.8(3)
O2 Yb1 Si2 C46 -98.9(4)
O3 Yb1 Si2 C46 164.8(4)
N3 Yb1 Si2 C46 -87.0(5)
N2 Yb1 Si2 C46 91.9(4)
N1 Yb1 Si2 C46 -19.5(4)
O1 Yb1 Si2 C46 38.2(4)
Si1 Yb1 Si2 C46 -91.3(4)
C7 O1 C1 C6 -91.3(8)
Yb1 O1 C1 C6 146.3(6)
C7 O1 C1 C2 90.2(7)
Yb1 O1 C1 C2 -32.3(7)
C6 C1 C2 C3 -1.8(11)
O1 C1 C2 C3 176.7(6)
C6 C1 C2 N1 -179.5(7)
O1 C1 C2 N1 -1.0(9)
C19 N1 C2 C1 -144.2(6)
Yb1 N1 C2 C1 38.8(7)
C19 N1 C2 C3 38.3(10)
Yb1 N1 C2 C3 -138.7(6)
C1 C2 C3 C4 3.8(11)
N1 C2 C3 C4 -178.7(7)
C2 C3 C4 C5 -2.9(13)
C3 C4 C5 C6 -0.1(14)
C2 C1 C6 C5 -1.1(12)
O1 C1 C6 C5 -179.6(7)
C4 C5 C6 C1 2.1(13)
C1 O1 C7 C8 -156.8(6)
Yb1 O1 C7 C8 -34.1(6)
C1 O1 C7 C12 25.0(9)
Yb1 O1 C7 C12 147.7(6)
C12 C7 C8 C9 -1.0(10)
O1 C7 C8 C9 -179.3(6)
C12 C7 C8 N2 -179.7(6)
O1 C7 C8 N2 2.0(8)
C34 N2 C8 C7 -140.3(6)
Yb1 N2 C8 C7 37.3(7)
C34 N2 C8 C9 41.1(9)
Yb1 N2 C8 C9 -141.2(6)
C7 C8 C9 C10 0.9(10)
N2 C8 C9 C10 179.4(6)
C8 C9 C10 C11 0.0(11)
C9 C10 C11 C12 -0.8(12)
C10 C11 C12 C7 0.6(12)
C8 C7 C12 C11 0.3(11)
O1 C7 C12 C11 178.4(6)
Yb1 O2 C13 C18 3.6(12)
Yb1 O2 C13 C14 -173.4(5)
O2 C13 C14 C15 178.6(6)
C18 C13 C14 C15 1.5(10)
O2 C13 C14 C20 -1.1(10)
C18 C13 C14 C20 -178.3(6)
C13 C14 C15 C16 0.2(11)
C20 C14 C15 C16 179.9(7)
C14 C15 C16 C17 -0.3(11)
C14 C15 C16 C24 -176.8(7)
C15 C16 C17 C18 -1.3(10)
C24 C16 C17 C18 175.0(7)
C16 C17 C18 C13 3.0(11)
C16 C17 C18 C19 -174.0(7)
O2 C13 C18 C17 179.8(6)
C14 C13 C18 C17 -3.0(10)
O2 C13 C18 C19 -3.4(10)
C14 C13 C18 C19 173.9(6)
C2 N1 C19 C18 -173.1(7)
Yb1 N1 C19 C18 3.4(11)
C17 C18 C19 N1 177.0(7)
C13 C18 C19 N1 0.0(12)
C15 C14 C20 C22 -116.2(8)
C13 C14 C20 C22 63.5(8)
C15 C14 C20 C23 2.9(10)
C13 C14 C20 C23 -177.4(7)
C15 C14 C20 C21 122.1(7)
C13 C14 C20 C21 -58.2(9)
C17 C16 C24 C25 -111.6(8)
C15 C16 C24 C25 64.5(9)
C17 C16 C24 C27 8.3(11)
C15 C16 C24 C27 -175.6(7)
C17 C16 C24 C26 128.8(8)
C15 C16 C24 C26 -55.1(9)
Yb1 O3 C28 C33 -6.8(10)
Yb1 O3 C28 C29 173.4(5)
O3 C28 C29 C30 178.3(6)
C33 C28 C29 C30 -1.4(9)
O3 C28 C29 C35 0.6(9)
C33 C28 C29 C35 -179.2(6)
C28 C29 C30 C31 0.9(10)
C35 C29 C30 C31 178.6(7)
C29 C30 C31 C32 0.3(11)
C29 C30 C31 C39 -179.4(6)
C30 C31 C32 C33 -0.9(10)
C39 C31 C32 C33 178.8(6)
C31 C32 C33 C28 0.3(10)
C31 C32 C33 C34 -175.9(7)
O3 C28 C33 C32 -178.8(6)
C29 C28 C33 C32 0.9(9)
O3 C28 C33 C34 -2.9(9)
C29 C28 C33 C34 176.9(6)
C8 N2 C34 C33 -175.9(6)
Yb1 N2 C34 C33 6.9(10)
C32 C33 C34 N2 177.6(7)
C28 C33 C34 N2 1.4(11)
C30 C29 C35 C36 -116.7(7)
C28 C29 C35 C36 60.9(8)
C30 C29 C35 C38 2.7(9)
C28 C29 C35 C38 -179.7(6)
C30 C29 C35 C37 122.8(7)
C28 C29 C35 C37 -59.5(8)
C32 C31 C39 C40 120.6(9)
C30 C31 C39 C40 -59.7(10)
C32 C31 C39 C41 -120.5(9)
C30 C31 C39 C41 59.2(10)
C32 C31 C39 C42 0.9(11)
C30 C31 C39 C42 -179.5(8)
C52 O4 C49 C50 34.7(13)
O4 C49 C50 C51 -19.3(14)
C49 C50 C51 C52 -2.6(13)
C49 O4 C52 C51 -36.5(11)
C50 C51 C52 O4 23.6(12)
